data_9012088
loop_
_publ_author_name
'Piret, P.'
'Deliens, M.'
'Piret-Meunier J'
'Germain, G.'

_publ_section_title
;La sayrite, Pb2[(UO2)5O6(OH)2]*4H2O, nouveau mineral; proprietes et structure
 cristalline Locality: Shinkolobwe, Shaba, Zaire
;
_journal_name_full 'Bulletin de Mineralogie'
_journal_page_first 299
_journal_page_last 304
_journal_volume 106
_journal_year 1983
_chemical_compound_source 'Shinkolobwe, Shaba, Zaire'
_chemical_formula_sum 'H10 O22 Pb2 U5'
_chemical_name_mineral Sayrite
_space_group_IT_number 14
_symmetry_space_group_name_Hall '-P 2ybc'
_symmetry_space_group_name_H-M 'P 1 21/c 1'
_cell_angle_alpha 90
_cell_angle_beta 116.81
_cell_angle_gamma 90
_cell_formula_units_Z 2
_cell_length_a 10.704
_cell_length_b 6.960
_cell_length_c 14.533
_cell_volume 966.323
_database_code_amcsd 0012080
_exptl_crystal_density_diffrn 6.759
_cod_original_formula_sum 'Pb2 U5 O22 H10'
_cod_database_code 9012088

loop_
_space_group_symop_operation_xyz
x,y,z
x,1/2-y,1/2+z
-x,1/2+y,1/2-z
-x,-y,-z

loop_
_atom_site_label
_atom_site_fract_x
_atom_site_fract_y
_atom_site_fract_z
_atom_site_U_iso_or_equiv
_atom_site_type_symbol
_atom_site_attached_hydrogens
Pb 0.28170 0.14730 0.89580 0.00410 Pb 0
U1 0.17910 0.04780 0.60420 0.00050 U 0
U2 0.42270 0.04160 0.21740 0.00130 U 0
U3 0.00000 0.00000 0.00000 0.00010 U 0
O5 0.13000 0.99900 0.70900 0.00440 O 0
O6 0.23800 0.09600 0.50900 0.00260 O 0
O7 0.40900 0.99700 0.33400 0.00920 O 0
O8 0.44500 0.08500 0.10100 0.00120 O 0
O9 0.09100 0.03100 0.91800 0.00070 O 0
O10 0.18700 0.10800 0.12300 0.00100 O 0
O11 0.38600 0.35600 0.23000 0.00010 O 0
O-H12 0.65600 0.22000 0.34700 0.00430 O 1
O13 0.96400 0.18200 0.49500 0.00830 O 0
Wat14 0.12100 0.42700 0.79500 0.02220 O 2
Wat15 0.69500 0.26400 0.56500 0.00270 O 2

loop_
_cod_changelog_entry_id
_cod_changelog_entry_author
_cod_changelog_entry_date
_cod_changelog_entry_text
1
;cod-tools version 3.8.0
Id: cif_guess_AMCSD_atom_types 9574 2023-05-10 09:00:05Z saulius
;
2023-05-10T18:53:47+03:00
;Derived atom types and hydrogen counts
from atom names that follow the AMCSD naming convention
(Wat == water, O-H == hydroxyl).
;

loop_
_cod_related_entry_id
_cod_related_entry_database
_cod_related_entry_code
1 AMCSD 0012080
